data_4511340
loop_
_publ_author_name
'Noro, Shin-ichiro'
'Akutagawa, Tomoyuki'
'Nakamura, Takayoshi'

_publ_section_title
;
 Formation of Strong OH2&#x00B7;&#x00B7;&#x00B7;-O2C Hydrogen Bonds in a
 Trinuclear Core-Based Nickel 1,3,5-Benzenetricarboxylate Coordination
 Polymer
;
_journal_issue 6
_journal_name_full 'Crystal Growth &amp; Design'
_journal_page_first 1205
_journal_paper_doi 10.1021/cg060819+
_journal_volume 7
_journal_year 2007
_chemical_formula_moiety 'C18 H22 Ni3 O20 '
_chemical_formula_sum 'C18 H22 Ni3 O20'
_chemical_formula_weight 734.46
_space_group_IT_number 2
_symmetry_cell_setting triclinic
_symmetry_Int_Tables_number 2
_symmetry_space_group_name_Hall '-P 1'
_symmetry_space_group_name_H-M 'P -1'
_cell_angle_alpha 75.3466(8)
_cell_angle_beta 67.8473(9)
_cell_angle_gamma 65.7244(9)
_cell_formula_units_Z 2
_cell_length_a 10.0138(4)
_cell_length_b 10.0901(4)
_cell_length_c 13.2226(5)
_cell_measurement_reflns_used 9285
_cell_measurement_temperature 143.1
_cell_measurement_theta_max 27.4
_cell_measurement_theta_min 3.3
_cell_volume 1120.36(8)
_computing_cell_refinement PROCESS-AUTO
_computing_data_collection PROCESS-AUTO
_computing_data_reduction CrystalStructure
_computing_publication_material 'CrystalStructure 3.8'
_computing_structure_refinement SHELXL
_diffrn_detector_area_resol_mean 10.00
_diffrn_measured_fraction_theta_full 0.989
_diffrn_measured_fraction_theta_max 0.989
_diffrn_measurement_device_type 'Rigaku RAXIS-RAPID'
_diffrn_measurement_method \w
_diffrn_radiation_type 'Mo K\a'
_diffrn_radiation_wavelength 0.71075
_diffrn_reflns_av_R_equivalents 0.021
_diffrn_reflns_limit_h_max 12
_diffrn_reflns_limit_h_min -12
_diffrn_reflns_limit_k_max 12
_diffrn_reflns_limit_k_min -13
_diffrn_reflns_limit_l_max 16
_diffrn_reflns_limit_l_min -17
_diffrn_reflns_number 10933
_diffrn_reflns_theta_full 27.45
_diffrn_reflns_theta_max 27.45
_exptl_absorpt_coefficient_mu 2.603
_exptl_absorpt_correction_T_max 0.424
_exptl_absorpt_correction_T_min 0.309
_exptl_absorpt_correction_type multi-scan
_exptl_absorpt_process_details
;
    Higashi, T. (1995). Program for Absorption Correction.
    Rigaku Corporation, Tokyo, Japan.
;
_exptl_crystal_colour green
_exptl_crystal_density_diffrn 2.177
_exptl_crystal_density_method 'not measured'
_exptl_crystal_description block
_exptl_crystal_F_000 748.00
_exptl_crystal_size_max 0.50
_exptl_crystal_size_mid 0.43
_exptl_crystal_size_min 0.33
_refine_diff_density_max 1.11
_refine_diff_density_min -0.70
_refine_ls_extinction_method none
_refine_ls_goodness_of_fit_ref 1.222
_refine_ls_hydrogen_treatment refall
_refine_ls_number_parameters 390
_refine_ls_number_reflns 5051
_refine_ls_R_factor_gt 0.0324
_refine_ls_shift/su_max 0.0010
_refine_ls_structure_factor_coef Fsqd
_refine_ls_weighting_details 'w = 1/[\s^2^(Fo^2^)+(0.0630P)^2^+1.1803P] where P=(Fo^2^+2Fc^2^)/3'
_refine_ls_weighting_scheme calc
_refine_ls_wR_factor_ref 0.1104
_reflns_number_gt 4771
_reflns_number_total 5051
_reflns_threshold_expression F^2^>2.0\s(F^2^)
_cod_data_source_file cg060819%2Bsi20070221_095348.cif
_cod_data_source_block '_060524test'
_cod_original_formula_sum 'C18 H22 Ni3 O20 '
_cod_database_code 4511340

loop_
_symmetry_equiv_pos_site_id
_symmetry_equiv_pos_as_xyz
1 +X,+Y,+Z
2 -X,-Y,-Z

loop_
_atom_site_label
_atom_site_type_symbol
_atom_site_fract_x
_atom_site_fract_y
_atom_site_fract_z
_atom_site_U_iso_or_equiv
_atom_site_adp_type
_atom_site_occupancy
_atom_site_symmetry_multiplicity
_atom_site_calc_flag
_atom_site_refinement_flags
Ni(1) Ni 0.0000 0.5000 0.5000 0.00781(12) Uani 1.00 2 d S
Ni(2) Ni -0.16316(4) 0.73214(3) 0.28522(3) 0.00925(11) Uani 1.00 1 d .
Ni(3) Ni 0.5000 0.5000 0.0000 0.00726(12) Uani 1.00 2 d S
Ni(4) Ni 0.62203(4) 0.26389(3) 0.22709(2) 0.00823(11) Uani 1.00 1 d .
O(1) O 0.1102(2) 0.63093(18) 0.38423(14) 0.0113(3) Uani 1.00 1 d .
O(2) O -0.0715(2) 0.83683(18) 0.33953(15) 0.0114(3) Uani 1.00 1 d .
O(3) O -0.0482(2) 1.31441(18) 0.35035(15) 0.0130(3) Uani 1.00 1 d .
O(4) O 0.1308(2) 1.32056(18) 0.40919(15) 0.0115(3) Uani 1.00 1 d .
O(5) O 0.6095(2) 0.84189(19) 0.37023(16) 0.0154(3) Uani 1.00 1 d .
O(6) O 0.5380(2) 0.65540(18) 0.47397(14) 0.0122(3) Uani 1.00 1 d .
O(7) O -0.1593(2) 0.56509(19) 0.41590(15) 0.0106(3) Uani 1.00 1 d .
O(8) O -0.1851(2) 0.90282(19) 0.15897(15) 0.0160(3) Uani 1.00 1 d .
O(9) O -0.2412(2) 0.6301(2) 0.21389(18) 0.0207(4) Uani 1.00 1 d .
O(10) O 0.0474(2) 0.6156(2) 0.18441(15) 0.0160(3) Uani 1.00 1 d .
O(11) O 0.3850(2) 0.36173(18) 0.08608(14) 0.0114(3) Uani 1.00 1 d .
O(12) O 0.5433(2) 0.16103(18) 0.15921(15) 0.0117(3) Uani 1.00 1 d .
O(13) O 0.5011(2) -0.31642(19) 0.17087(16) 0.0161(3) Uani 1.00 1 d .
O(14) O 0.3378(2) -0.32812(19) 0.09922(15) 0.0129(3) Uani 1.00 1 d .
O(15) O -0.1456(2) 0.15545(18) 0.15297(15) 0.0123(3) Uani 1.00 1 d .
O(16) O -0.0784(2) 0.34044(19) 0.04062(15) 0.0157(3) Uani 1.00 1 d .
O(17) O 0.6289(2) 0.43379(18) 0.10439(14) 0.0091(3) Uani 1.00 1 d .
O(18) O 0.6360(2) 0.09514(19) 0.35373(15) 0.0141(3) Uani 1.00 1 d .
O(19) O 0.6792(2) 0.36440(19) 0.31955(14) 0.0135(3) Uani 1.00 1 d .
O(20) O 0.3976(2) 0.3833(2) 0.31091(15) 0.0153(3) Uani 1.00 1 d .
C(1) C 0.1316(2) 0.8571(2) 0.37933(19) 0.0083(4) Uani 1.00 1 d .
C(2) C 0.0717(2) 1.0097(2) 0.36640(19) 0.0091(4) Uani 1.00 1 d .
C(3) C 0.1477(2) 1.0899(2) 0.38032(18) 0.0080(4) Uani 1.00 1 d .
C(4) C 0.2886(2) 1.0167(2) 0.40140(19) 0.0096(4) Uani 1.00 1 d .
C(5) C 0.3507(2) 0.8640(2) 0.41201(19) 0.0090(4) Uani 1.00 1 d .
C(6) C 0.2696(2) 0.7844(2) 0.40406(19) 0.0096(4) Uani 1.00 1 d .
C(7) C 0.0500(2) 0.7688(2) 0.36715(19) 0.0091(4) Uani 1.00 1 d .
C(8) C 0.0723(2) 1.2534(2) 0.37807(19) 0.0089(4) Uani 1.00 1 d .
C(9) C 0.5095(2) 0.7803(2) 0.42219(19) 0.0100(4) Uani 1.00 1 d .
C(10) C 0.3441(2) 0.1394(2) 0.11526(18) 0.0087(4) Uani 1.00 1 d .
C(11) C 0.4016(2) -0.0127(2) 0.12964(19) 0.0092(4) Uani 1.00 1 d .
C(12) C 0.3211(2) -0.0928(2) 0.12137(18) 0.0086(4) Uani 1.00 1 d .
C(13) C 0.1771(2) -0.0192(2) 0.10558(19) 0.0093(4) Uani 1.00 1 d .
C(14) C 0.1158(2) 0.1335(2) 0.09548(19) 0.0098(4) Uani 1.00 1 d .
C(15) C 0.2017(2) 0.2133(2) 0.09586(19) 0.0098(4) Uani 1.00 1 d .
C(16) C 0.4313(2) 0.2279(2) 0.11999(18) 0.0086(4) Uani 1.00 1 d .
C(17) C 0.3909(2) -0.2574(2) 0.13150(19) 0.0096(4) Uani 1.00 1 d .
C(18) C -0.0467(2) 0.2161(2) 0.09367(19) 0.0097(4) Uani 1.00 1 d .
H(1) H -0.0212 1.0595 0.3480 0.011 Uiso 1.00 1 c R
H(2) H 0.3422 1.0709 0.4085 0.011 Uiso 1.00 1 c R
H(3) H 0.3088 0.6805 0.4156 0.011 Uiso 1.00 1 c R
H(4) H -0.256(5) 0.591(4) 0.447(3) 0.038(11) Uiso 1.00 1 c .
H(5) H -0.111(5) 0.480(5) 0.380(3) 0.043(11) Uiso 1.00 1 c .
H(6) H 0.4965 -0.0629 0.1452 0.011 Uiso 1.00 1 c R
H(7) H 0.1208 -0.0729 0.1017 0.011 Uiso 1.00 1 c R
H(8) H 0.1634 0.3172 0.0830 0.012 Uiso 1.00 1 c R
H(9) H 0.745(5) 0.403(4) 0.072(3) 0.042(11) Uiso 1.00 1 c .
H(10) H 0.589(4) 0.525(4) 0.134(3) 0.028(9) Uiso 1.00 1 c .

loop_
_atom_site_aniso_label
_atom_site_aniso_U_11
_atom_site_aniso_U_22
_atom_site_aniso_U_33
_atom_site_aniso_U_12
_atom_site_aniso_U_13
_atom_site_aniso_U_23
Ni(1) 0.0071(2) 0.0054(2) 0.0115(2) -0.00175(15) -0.00395(16) -0.00109(16)
Ni(2) 0.00888(17) 0.00708(17) 0.01288(17) -0.00226(12) -0.00521(12) -0.00104(12)
Ni(3) 0.0070(2) 0.0055(2) 0.0097(2) -0.00195(15) -0.00346(16) -0.00062(15)
Ni(4) 0.00758(17) 0.00694(16) 0.01041(17) -0.00230(12) -0.00352(12) -0.00069(11)
O(1) 0.0112(8) 0.0060(7) 0.0159(8) -0.0032(6) -0.0037(6) -0.0002(6)
O(2) 0.0109(8) 0.0093(7) 0.0163(8) -0.0035(6) -0.0062(6) -0.0020(6)
O(3) 0.0111(8) 0.0092(7) 0.0207(8) -0.0015(6) -0.0084(7) -0.0032(6)
O(4) 0.0089(8) 0.0094(7) 0.0175(8) -0.0029(6) -0.0039(6) -0.0045(6)
O(5) 0.0081(8) 0.0084(7) 0.0276(10) -0.0027(6) -0.0045(7) -0.0004(7)
O(6) 0.0111(8) 0.0097(7) 0.0141(8) -0.0026(6) -0.0048(6) 0.0009(6)
O(7) 0.0095(8) 0.0087(7) 0.0137(8) -0.0024(6) -0.0042(6) -0.0018(6)
O(8) 0.0215(9) 0.0108(8) 0.0156(8) -0.0034(7) -0.0096(7) 0.0006(6)
O(9) 0.0233(10) 0.0152(8) 0.0319(10) -0.0061(7) -0.0170(8) -0.0043(7)
O(10) 0.0127(8) 0.0159(8) 0.0171(8) -0.0018(7) -0.0040(7) -0.0048(7)
O(11) 0.0106(8) 0.0076(7) 0.0157(8) -0.0036(6) -0.0046(6) 0.0005(6)
O(12) 0.0118(8) 0.0090(7) 0.0166(8) -0.0033(6) -0.0069(6) -0.0019(6)
O(13) 0.0157(9) 0.0101(8) 0.0261(9) 0.0001(6) -0.0129(7) -0.0057(7)
O(14) 0.0101(8) 0.0103(7) 0.0194(8) -0.0027(6) -0.0037(6) -0.0063(6)
O(15) 0.0074(8) 0.0090(7) 0.0185(8) -0.0025(6) -0.0027(6) -0.0009(6)
O(16) 0.0113(8) 0.0123(8) 0.0190(8) -0.0031(6) -0.0051(7) 0.0043(6)
O(17) 0.0088(7) 0.0080(7) 0.0111(7) -0.0025(6) -0.0041(6) -0.0013(6)
O(18) 0.0181(9) 0.0103(7) 0.0135(8) -0.0051(6) -0.0054(7) 0.0002(6)
O(19) 0.0142(8) 0.0133(8) 0.0144(8) -0.0054(6) -0.0051(6) -0.0020(6)
O(20) 0.0096(8) 0.0143(8) 0.0198(8) -0.0020(6) -0.0023(6) -0.0056(7)
C(1) 0.0092(10) 0.0075(10) 0.0080(9) -0.0033(8) -0.0024(8) -0.0001(7)
C(2) 0.0072(10) 0.0089(10) 0.0096(10) -0.0017(8) -0.0016(8) -0.0022(8)
C(3) 0.0091(10) 0.0049(9) 0.0085(9) -0.0013(8) -0.0019(8) -0.0012(7)
C(4) 0.0090(10) 0.0079(10) 0.0112(10) -0.0032(8) -0.0024(8) -0.0009(8)
C(5) 0.0076(10) 0.0094(10) 0.0090(9) -0.0028(8) -0.0007(8) -0.0024(8)
C(6) 0.0098(10) 0.0083(10) 0.0094(10) -0.0030(8) -0.0017(8) -0.0012(8)
C(7) 0.0080(10) 0.0103(10) 0.0090(10) -0.0038(8) -0.0016(8) -0.0017(8)
C(8) 0.0097(10) 0.0065(10) 0.0077(9) -0.0019(8) -0.0016(8) 0.0004(7)
C(9) 0.0104(10) 0.0083(10) 0.0112(10) -0.0017(8) -0.0040(8) -0.0029(8)
C(10) 0.0088(10) 0.0080(10) 0.0083(9) -0.0025(8) -0.0025(8) -0.0004(7)
C(11) 0.0079(10) 0.0095(10) 0.0098(10) -0.0019(8) -0.0030(8) -0.0022(8)
C(12) 0.0100(10) 0.0052(9) 0.0089(9) -0.0015(8) -0.0021(8) -0.0011(7)
C(13) 0.0097(10) 0.0081(10) 0.0105(10) -0.0039(8) -0.0027(8) -0.0011(8)
C(14) 0.0088(10) 0.0101(10) 0.0091(10) -0.0033(8) -0.0010(8) -0.0017(8)
C(15) 0.0084(10) 0.0093(10) 0.0116(10) -0.0034(8) -0.0025(8) -0.0016(8)
C(16) 0.0084(10) 0.0100(10) 0.0073(9) -0.0030(8) -0.0022(8) -0.0019(8)
C(17) 0.0090(10) 0.0074(10) 0.0098(10) -0.0020(8) -0.0013(8) -0.0009(8)
C(18) 0.0093(10) 0.0095(10) 0.0109(10) -0.0025(8) -0.0040(8) -0.0024(8)

loop_
_atom_type_symbol
_atom_type_description
_atom_type_scat_dispersion_real
_atom_type_scat_dispersion_imag
_atom_type_scat_source
C C 0.003 0.002
;
International Tables for Crystallography
(1992, Vol. C, Tables 4.2.6.8 and 6.1.1.4)
;
H H 0.000 0.000
;
International Tables for Crystallography
(1992, Vol. C, Table 6.1.1.4)
;
Ni Ni 0.339 1.112
;
International Tables for Crystallography
(1992, Vol. C, Tables 4.2.6.8 and 6.1.1.4)
;
O O 0.011 0.006
;
International Tables for Crystallography
(1992, Vol. C, Tables 4.2.6.8 and 6.1.1.4)
;

loop_
_geom_angle_atom_site_label_1
_geom_angle_atom_site_label_2
_geom_angle_atom_site_label_3
_geom_angle
_geom_angle_publ_flag
_geom_angle_site_symmetry_1
_geom_angle_site_symmetry_3
O(1) Ni(1) O(1) 180.00(10) yes . 2_566
O(1) Ni(1) O(4) 92.32(6) yes . 1_545
O(1) Ni(1) O(4) 87.68(6) yes . 2_576
O(1) Ni(1) O(7) 89.02(8) yes . .
O(1) Ni(1) O(7) 90.98(8) yes . 2_566
O(1) Ni(1) O(4) 87.68(6) yes 2_566 1_545
O(1) Ni(1) O(4) 92.32(6) yes 2_566 2_576
O(1) Ni(1) O(7) 90.98(8) yes 2_566 .
O(1) Ni(1) O(7) 89.02(8) yes 2_566 2_566
O(4) Ni(1) O(4) 180.00(11) yes 1_545 2_576
O(4) Ni(1) O(7) 88.94(7) yes 1_545 .
O(4) Ni(1) O(7) 91.06(7) yes 1_545 2_566
O(4) Ni(1) O(7) 91.06(7) yes 2_576 .
O(4) Ni(1) O(7) 88.94(7) yes 2_576 2_566
O(7) Ni(1) O(7) 180.00(10) yes . 2_566
O(2) Ni(2) O(5) 95.57(8) yes . 1_455
O(2) Ni(2) O(7) 94.85(8) yes . .
O(2) Ni(2) O(8) 87.26(8) yes . .
O(2) Ni(2) O(9) 174.01(7) yes . .
O(2) Ni(2) O(10) 93.45(8) yes . .
O(5) Ni(2) O(7) 88.40(6) yes 1_455 .
O(5) Ni(2) O(8) 87.58(6) yes 1_455 .
O(5) Ni(2) O(9) 88.55(8) yes 1_455 .
O(5) Ni(2) O(10) 170.39(10) yes 1_455 .
O(7) Ni(2) O(8) 175.62(8) yes . .
O(7) Ni(2) O(9) 89.61(9) yes . .
O(7) Ni(2) O(10) 94.15(6) yes . .
O(8) Ni(2) O(9) 88.56(9) yes . .
O(8) Ni(2) O(10) 89.54(6) yes . .
O(9) Ni(2) O(10) 82.21(9) yes . .
O(11) Ni(3) O(11) 180.00(10) yes . 2_665
O(11) Ni(3) O(14) 92.32(6) yes . 1_565
O(11) Ni(3) O(14) 87.68(6) yes . 2_655
O(11) Ni(3) O(17) 91.83(8) yes . .
O(11) Ni(3) O(17) 88.17(8) yes . 2_665
O(11) Ni(3) O(14) 87.68(6) yes 2_665 1_565
O(11) Ni(3) O(14) 92.32(6) yes 2_665 2_655
O(11) Ni(3) O(17) 88.17(8) yes 2_665 .
O(11) Ni(3) O(17) 91.83(8) yes 2_665 2_665
O(14) Ni(3) O(14) 180.00(11) yes 1_565 2_655
O(14) Ni(3) O(17) 88.70(7) yes 1_565 .
O(14) Ni(3) O(17) 91.30(7) yes 1_565 2_665
O(14) Ni(3) O(17) 91.30(7) yes 2_655 .
O(14) Ni(3) O(17) 88.70(7) yes 2_655 2_665
O(17) Ni(3) O(17) 180.00(9) yes . 2_665
O(12) Ni(4) O(15) 96.06(8) yes . 1_655
O(12) Ni(4) O(17) 96.40(8) yes . .
O(12) Ni(4) O(18) 89.35(8) yes . .
O(12) Ni(4) O(19) 171.51(6) yes . .
O(12) Ni(4) O(20) 90.52(8) yes . .
O(15) Ni(4) O(17) 89.21(6) yes 1_655 .
O(15) Ni(4) O(18) 86.90(6) yes 1_655 .
O(15) Ni(4) O(19) 89.88(8) yes 1_655 .
O(15) Ni(4) O(20) 173.39(10) yes 1_655 .
O(17) Ni(4) O(18) 173.37(10) yes . .
O(17) Ni(4) O(19) 89.71(8) yes . .
O(17) Ni(4) O(20) 90.63(6) yes . .
O(18) Ni(4) O(19) 84.92(8) yes . .
O(18) Ni(4) O(20) 92.61(6) yes . .
O(19) Ni(4) O(20) 83.51(8) yes . .
Ni(1) O(1) C(7) 124.23(14) yes . .
Ni(2) O(2) C(7) 121.54(17) yes . .
O(7) O(3) C(8) 102.75(19) yes 1_565 .
Ni(1) O(4) C(8) 123.66(13) yes 1_565 .
Ni(2) O(5) C(9) 124.20(14) yes 1_655 .
O(7) O(6) C(9) 100.45(16) yes 1_655 .
Ni(1) O(7) Ni(2) 121.54(11) yes . .
Ni(1) O(7) O(3) 91.19(7) yes . 1_545
Ni(1) O(7) O(6) 134.62(9) yes . 1_455
Ni(1) O(7) H(4) 124(3) yes . .
Ni(1) O(7) H(5) 94(3) yes . .
Ni(2) O(7) O(3) 111.87(9) yes . 1_545
Ni(2) O(7) O(6) 88.92(7) yes . 1_455
Ni(2) O(7) H(4) 97(2) yes . .
Ni(2) O(7) H(5) 103(2) yes . .
O(3) O(7) O(6) 108.76(11) yes 1_545 1_455
O(3) O(7) H(4) 112(3) yes 1_545 .
O(3) O(7) H(5) 10(2) yes 1_545 .
O(6) O(7) H(4) 11(3) yes 1_455 .
O(6) O(7) H(5) 113(3) yes 1_455 .
H(4) O(7) H(5) 117(5) yes . .
Ni(3) O(11) C(16) 131.71(16) yes . .
Ni(4) O(12) C(16) 123.20(17) yes . .
O(17) O(13) C(17) 102.48(19) yes 1_545 .
Ni(3) O(14) C(17) 117.64(14) yes 1_545 .
Ni(4) O(15) C(18) 125.83(13) yes 1_455 .
O(17) O(16) C(18) 102.01(15) yes 1_455 .
Ni(3) O(17) Ni(4) 123.13(11) yes . .
Ni(3) O(17) O(13) 90.66(7) yes . 1_565
Ni(3) O(17) O(16) 123.54(8) yes . 1_655
Ni(3) O(17) H(9) 119(2) yes . .
Ni(3) O(17) H(10) 97(2) yes . .
Ni(4) O(17) O(13) 114.33(8) yes . 1_565
Ni(4) O(17) O(16) 92.20(7) yes . 1_655
Ni(4) O(17) H(9) 98(2) yes . .
Ni(4) O(17) H(10) 111(2) yes . .
O(13) O(17) O(16) 114.89(11) yes 1_565 1_655
O(13) O(17) H(9) 114(3) yes 1_565 .
O(13) O(17) H(10) 7(2) yes 1_565 .
O(16) O(17) H(9) 6(2) yes 1_655 .
O(16) O(17) H(10) 110(2) yes 1_655 .
H(9) O(17) H(10) 109(4) yes . .
C(2) C(1) C(6) 119.7(2) yes . .
C(2) C(1) C(7) 121.3(2) yes . .
C(6) C(1) C(7) 119.0(2) yes . .
C(1) C(2) C(3) 120.4(2) yes . .
C(1) C(2) H(1) 119.8 yes . .
C(3) C(2) H(1) 119.8 yes . .
C(2) C(3) C(4) 119.7(2) yes . .
C(2) C(3) C(8) 119.3(2) yes . .
C(4) C(3) C(8) 120.9(2) yes . .
C(3) C(4) C(5) 120.1(2) yes . .
C(3) C(4) H(2) 120.0 yes . .
C(5) C(4) H(2) 120.0 yes . .
C(4) C(5) C(6) 119.8(2) yes . .
C(4) C(5) C(9) 122.2(2) yes . .
C(6) C(5) C(9) 117.8(2) yes . .
C(1) C(6) C(5) 120.2(2) yes . .
C(1) C(6) H(3) 119.9 yes . .
C(5) C(6) H(3) 119.9 yes . .
O(1) C(7) O(2) 125.2(3) yes . .
O(1) C(7) C(1) 116.8(2) yes . .
O(2) C(7) C(1) 118.1(2) yes . .
O(3) C(8) O(4) 124.1(2) yes . .
O(3) C(8) C(3) 118.0(2) yes . .
O(4) C(8) C(3) 117.8(2) yes . .
O(5) C(9) O(6) 124.5(2) yes . .
O(5) C(9) C(5) 115.92(19) yes . .
O(6) C(9) C(5) 119.5(2) yes . .
C(11) C(10) C(15) 119.6(2) yes . .
C(11) C(10) C(16) 121.7(2) yes . .
C(15) C(10) C(16) 118.8(2) yes . .
C(10) C(11) C(12) 120.7(2) yes . .
C(10) C(11) H(6) 119.6 yes . .
C(12) C(11) H(6) 119.6 yes . .
C(11) C(12) C(13) 119.5(2) yes . .
C(11) C(12) C(17) 119.2(2) yes . .
C(13) C(12) C(17) 121.2(2) yes . .
C(12) C(13) C(14) 120.0(2) yes . .
C(12) C(13) H(7) 120.0 yes . .
C(14) C(13) H(7) 120.0 yes . .
C(13) C(14) C(15) 120.2(2) yes . .
C(13) C(14) C(18) 121.6(2) yes . .
C(15) C(14) C(18) 118.0(2) yes . .
C(10) C(15) C(14) 119.7(2) yes . .
C(10) C(15) H(8) 120.2 yes . .
C(14) C(15) H(8) 120.1 yes . .
O(11) C(16) O(12) 126.0(3) yes . .
O(11) C(16) C(10) 116.6(2) yes . .
O(12) C(16) C(10) 117.4(2) yes . .
O(13) C(17) O(14) 123.8(2) yes . .
O(13) C(17) C(12) 117.1(2) yes . .
O(14) C(17) C(12) 119.1(2) yes . .
O(15) C(18) O(16) 124.6(2) yes . .
O(15) C(18) C(14) 116.26(19) yes . .
O(16) C(18) C(14) 119.0(2) yes . .

loop_
_geom_bond_atom_site_label_1
_geom_bond_atom_site_label_2
_geom_bond_distance
_geom_bond_publ_flag
_geom_bond_site_symmetry_2
Ni(1) O(1) 2.0514(17) yes .
Ni(1) O(1) 2.0514(17) yes 2_566
Ni(1) O(4) 2.0975(17) yes 1_545
Ni(1) O(4) 2.0975(17) yes 2_576
Ni(1) O(7) 2.078(2) yes .
Ni(1) O(7) 2.078(2) yes 2_566
Ni(2) O(2) 2.038(2) yes .
Ni(2) O(5) 2.0737(16) yes 1_455
Ni(2) O(7) 2.0860(17) yes .
Ni(2) O(8) 2.0765(17) yes .
Ni(2) O(9) 2.066(3) yes .
Ni(2) O(10) 2.0592(15) yes .
Ni(3) O(11) 2.0243(19) yes .
Ni(3) O(11) 2.0243(19) yes 2_665
Ni(3) O(14) 2.1436(16) yes 1_565
Ni(3) O(14) 2.1436(16) yes 2_655
Ni(3) O(17) 2.046(2) yes .
Ni(3) O(17) 2.046(2) yes 2_665
Ni(4) O(12) 2.045(2) yes .
Ni(4) O(15) 2.0741(15) yes 1_655
Ni(4) O(17) 2.0448(16) yes .
Ni(4) O(18) 2.0642(17) yes .
Ni(4) O(19) 2.118(2) yes .
Ni(4) O(20) 2.0744(15) yes .
O(1) C(7) 1.266(2) yes .
O(2) C(7) 1.267(3) yes .
O(3) O(7) 2.541(2) yes 1_565
O(3) C(8) 1.256(3) yes .
O(4) C(8) 1.273(4) yes .
O(5) C(9) 1.279(3) yes .
O(6) O(7) 2.634(2) yes 1_655
O(6) C(9) 1.247(2) yes .
O(7) H(4) 0.85(4) yes .
O(7) H(5) 0.95(4) yes .
O(11) C(16) 1.255(2) yes .
O(12) C(16) 1.273(3) yes .
O(13) O(17) 2.527(2) yes 1_545
O(13) C(17) 1.256(3) yes .
O(14) C(17) 1.270(4) yes .
O(15) C(18) 1.281(3) yes .
O(16) O(17) 2.541(2) yes 1_455
O(16) C(18) 1.250(2) yes .
O(17) H(9) 1.01(4) yes .
O(17) H(10) 0.97(4) yes .
C(1) C(2) 1.394(3) yes .
C(1) C(6) 1.394(3) yes .
C(1) C(7) 1.503(4) yes .
C(2) C(3) 1.397(4) yes .
C(2) H(1) 0.950 yes .
C(3) C(4) 1.396(3) yes .
C(3) C(8) 1.504(3) yes .
C(4) C(5) 1.396(3) yes .
C(4) H(2) 0.950 yes .
C(5) C(6) 1.400(4) yes .
C(5) C(9) 1.503(3) yes .
C(6) H(3) 0.950 yes .
C(10) C(11) 1.390(3) yes .
C(10) C(15) 1.400(3) yes .
C(10) C(16) 1.509(4) yes .
C(11) C(12) 1.401(4) yes .
C(11) H(6) 0.950 yes .
C(12) C(13) 1.393(3) yes .
C(12) C(17) 1.506(3) yes .
C(13) C(14) 1.395(3) yes .
C(13) H(7) 0.950 yes .
C(14) C(15) 1.401(4) yes .
C(14) C(18) 1.499(3) yes .
C(15) H(8) 0.950 yes .

loop_
_geom_contact_atom_site_label_1
_geom_contact_atom_site_label_2
_geom_contact_distance
_geom_contact_site_symmetry_2
Ni(2) O(18) 3.5396(17) 1_465
Ni(4) O(8) 3.5181(18) 1_645
O(1) O(20) 2.945(2) .
O(2) O(15) 3.518(2) 1_565
O(2) O(18) 2.994(2) 1_465
O(2) C(13) 3.574(2) 1_565
O(2) H(7) 3.139 1_565
O(3) O(19) 2.733(3) 1_465
O(3) C(15) 3.452(2) 1_565
O(3) H(8) 3.367 1_565
O(4) O(20) 2.753(2) 1_565
O(5) O(18) 2.623(3) 1_565
O(5) O(18) 3.590(2) 2_666
O(5) H(2) 3.505 2_676
O(5) H(6) 3.354 1_565
O(6) O(6) 3.370(2) 2_666
O(6) O(18) 3.296(2) 2_666
O(6) O(19) 3.497(2) .
O(6) O(19) 2.798(2) 2_666
O(6) O(20) 3.046(3) 2_666
O(6) H(3) 3.299 2_666
O(7) O(20) 3.527(2) 2_566
O(8) Ni(4) 3.5181(18) 1_465
O(8) O(12) 2.890(2) 1_465
O(8) O(15) 2.714(3) 1_565
O(8) O(16) 3.557(2) 2_565
O(8) O(18) 3.130(2) 1_465
O(8) C(13) 3.378(3) 2_565
O(8) C(14) 3.254(3) 2_565
O(8) C(18) 3.446(2) 2_565
O(8) H(6) 3.132 1_465
O(8) H(7) 2.965 1_565
O(8) H(7) 3.388 2_565
O(9) O(13) 2.661(3) 1_465
O(9) O(17) 3.564(3) 1_455
O(9) O(19) 2.966(2) 1_455
O(9) H(6) 3.317 1_465
O(9) H(9) 3.38(6) 1_455
O(9) H(10) 2.92(5) 1_455
O(10) O(11) 3.306(2) .
O(10) O(14) 2.935(3) 1_565
O(10) O(16) 2.810(2) 2_565
O(10) H(7) 3.342 1_565
O(10) H(8) 3.195 .
O(10) H(9) 3.24(4) 2_665
O(11) O(10) 3.306(2) .
O(12) O(8) 2.890(2) 1_645
O(12) H(2) 3.276 1_545
O(13) O(9) 2.661(3) 1_645
O(13) C(5) 3.579(3) 1_545
O(13) C(6) 3.189(2) 1_545
O(13) H(3) 3.078 1_545
O(14) O(10) 2.935(3) 1_545
O(15) O(2) 3.518(2) 1_545
O(15) O(8) 2.714(3) 1_545
O(15) H(1) 3.051 1_545
O(15) H(7) 3.565 2_555
O(16) O(8) 3.557(2) 2_565
O(16) O(10) 2.810(2) 2_565
O(16) H(8) 3.333 2_565
O(17) O(9) 3.564(3) 1_655
O(18) Ni(2) 3.5396(17) 1_645
O(18) O(2) 2.994(2) 1_645
O(18) O(5) 2.623(3) 1_545
O(18) O(5) 3.590(2) 2_666
O(18) O(6) 3.296(2) 2_666
O(18) O(8) 3.130(2) 1_645
O(18) C(4) 3.409(3) 2_666
O(18) C(5) 3.284(3) 2_666
O(18) C(9) 3.099(3) 2_666
O(18) H(1) 3.274 1_645
O(18) H(2) 2.852 1_545
O(18) H(2) 3.207 2_666
O(19) O(3) 2.733(3) 1_645
O(19) O(6) 3.497(2) .
O(19) O(6) 2.798(2) 2_666
O(19) O(9) 2.966(2) 1_655
O(19) C(9) 3.499(2) 2_666
O(19) H(1) 3.359 1_645
O(19) H(3) 3.458 2_666
O(19) H(4) 3.54(6) 1_655
O(19) H(5) 3.19(6) 1_655
O(20) O(1) 2.945(2) .
O(20) O(4) 2.753(2) 1_545
O(20) O(6) 3.046(3) 2_666
O(20) O(7) 3.527(2) 2_566
O(20) H(2) 3.279 1_545
O(20) H(3) 3.267 .
O(20) H(4) 3.00(4) 2_566
C(1) C(12) 3.244(2) 1_565
C(1) C(13) 3.436(3) 1_565
C(1) C(17) 3.442(3) 1_565
C(1) H(7) 3.593 1_565
C(2) C(11) 3.565(2) 1_565
C(2) C(12) 3.357(2) 1_565
C(2) C(13) 3.256(3) 1_565
C(2) C(14) 3.403(3) 1_565
C(3) C(10) 3.335(2) 1_565
C(3) C(11) 3.426(2) 1_565
C(3) C(15) 3.555(3) 1_565
C(4) O(18) 3.409(3) 2_666
C(4) C(10) 3.573(3) 1_565
C(4) C(11) 3.388(3) 1_565
C(4) H(6) 3.337 1_565
C(5) O(13) 3.579(3) 1_565
C(5) O(18) 3.284(3) 2_666
C(5) C(11) 3.533(3) 1_565
C(5) H(6) 3.287 1_565
C(6) O(13) 3.189(2) 1_565
C(6) C(12) 3.536(3) 1_565
C(6) C(17) 3.419(3) 1_565
C(7) H(7) 3.405 1_565
C(8) C(15) 3.529(3) 1_565
C(9) O(18) 3.099(3) 2_666
C(9) O(19) 3.499(2) 2_666
C(10) C(3) 3.335(2) 1_545
C(10) C(4) 3.573(3) 1_545
C(11) C(2) 3.565(2) 1_545
C(11) C(3) 3.426(2) 1_545
C(11) C(4) 3.388(3) 1_545
C(11) C(5) 3.533(3) 1_545
C(12) C(1) 3.244(2) 1_545
C(12) C(2) 3.357(2) 1_545
C(12) C(6) 3.536(3) 1_545
C(13) O(2) 3.574(2) 1_545
C(13) O(8) 3.378(3) 2_565
C(13) C(1) 3.436(3) 1_545
C(13) C(2) 3.256(3) 1_545
C(13) H(1) 3.169 1_545
C(14) O(8) 3.254(3) 2_565
C(14) C(2) 3.403(3) 1_545
C(14) H(1) 3.117 1_545
C(15) O(3) 3.452(2) 1_545
C(15) C(3) 3.555(3) 1_545
C(15) C(8) 3.529(3) 1_545
C(17) C(1) 3.442(3) 1_545
C(17) C(6) 3.419(3) 1_545
C(17) H(3) 3.476 1_545
C(18) O(8) 3.446(2) 2_565
C(18) H(1) 3.391 1_545
H(1) O(15) 3.051 1_565
H(1) O(18) 3.274 1_465
H(1) O(19) 3.359 1_465
H(1) C(13) 3.169 1_565
H(1) C(14) 3.117 1_565
H(1) C(18) 3.391 1_565
H(1) H(7) 3.401 1_565
H(2) O(5) 3.505 2_676
H(2) O(12) 3.276 1_565
H(2) O(18) 2.852 1_565
H(2) O(18) 3.207 2_666
H(2) O(20) 3.279 1_565
H(2) H(6) 3.597 1_565
H(3) O(6) 3.299 2_666
H(3) O(13) 3.078 1_565
H(3) O(19) 3.458 2_666
H(3) O(20) 3.267 .
H(3) C(17) 3.476 1_565
H(4) O(19) 3.54(6) 1_455
H(4) O(20) 3.00(4) 2_566
H(5) O(19) 3.19(6) 1_455
H(6) O(5) 3.354 1_545
H(6) O(8) 3.132 1_645
H(6) O(9) 3.317 1_645
H(6) C(4) 3.337 1_545
H(6) C(5) 3.287 1_545
H(6) H(2) 3.597 1_545
H(7) O(2) 3.139 1_545
H(7) O(8) 2.965 1_545
H(7) O(8) 3.388 2_565
H(7) O(10) 3.342 1_545
H(7) O(15) 3.565 2_555
H(7) C(1) 3.593 1_545
H(7) C(7) 3.405 1_545
H(7) H(1) 3.401 1_545
H(8) O(3) 3.367 1_545
H(8) O(10) 3.195 .
H(8) O(16) 3.333 2_565
H(9) O(9) 3.38(6) 1_655
H(9) O(10) 3.24(4) 2_665
H(10) O(9) 2.92(5) 1_655
